data_7206505
loop_
_publ_author_name
'\/Dakovi\'c, Marijana'
'Vila-Vi\,cosa, Diogo'
'Calhorda, Maria Jos\'e'
'Popovi\'c, Zora'

_publ_section_title
;
 Coordination-driven self-assembly of thiocyanate complexes of Co(ii),
 Ni(ii) and Cu(ii) with picolinamide: a structural and DFT study
;
_journal_issue 19
_journal_name_full CrystEngComm
_journal_page_first 5863
_journal_paper_doi 10.1039/c1ce05332a
_journal_volume 13
_journal_year 2011
_chemical_compound_source 'see text'
_chemical_formula_moiety 'C14 H12 Co N6 O2 S2'
_chemical_formula_sum 'C14 H12 Co N6 O2 S2'
_chemical_formula_weight 419.37
_chemical_name_systematic ?
_space_group_IT_number 15
_symmetry_cell_setting monoclinic
_symmetry_Int_Tables_number 15
_symmetry_space_group_name_Hall '-C 2yc'
_symmetry_space_group_name_H-M 'C 1 2/c 1'
_atom_sites_solution_hydrogens geom
_atom_sites_solution_primary direct
_atom_sites_solution_secondary difmap
_cell_angle_alpha 90
_cell_angle_beta 108.551(7)
_cell_angle_gamma 90
_cell_formula_units_Z 4
_cell_length_a 16.9550(10)
_cell_length_b 8.2338(6)
_cell_length_c 13.6300(10)
_cell_measurement_reflns_used 7399
_cell_measurement_temperature 296
_cell_measurement_theta_max 36.5109
_cell_measurement_theta_min 3.7455
_cell_volume 1803.9(2)
_computing_cell_refinement
;
CrysAlis RED, Oxford Diffraction Ltd.,
Version 1.171.31.5 (release 28-08-2006 CrysAlis171 .NET)
(compiled Aug 28 2006,13:05:05)
;
_computing_data_collection
;
CrysAlis CCD, Oxford Diffraction Ltd.,
Version 1.171.31.5 (release 28-08-2006 CrysAlis171 .NET)
(compiled Aug 28 2006,13:05:05)
;
_computing_data_reduction
;
CrysAlis RED, Oxford Diffraction Ltd.,
Version 1.171.31.5 (release 28-08-2006 CrysAlis171 .NET)
(compiled Aug 28 2006,13:05:05)
;
_computing_publication_material 'PLATON (Spek, 2003)'
_computing_structure_refinement 'SHELXL-97 (Sheldrick, 1997)'
_computing_structure_solution 'SHELXL-97 (Sheldrick, 1997)'
_diffrn_ambient_temperature 296
_diffrn_detector_area_resol_mean 16.3426
_diffrn_measured_fraction_theta_full 0.996
_diffrn_measured_fraction_theta_max 0.996
_diffrn_measurement_device_type
;
Oxford Diffration Xcalibur diffractometer with Saphirre3 detector
;
_diffrn_measurement_method CCD
_diffrn_radiation_monochromator graphite
_diffrn_radiation_probe x-ray
_diffrn_radiation_source 'Enhance (Mo) X-ray Source'
_diffrn_radiation_type MoK\a
_diffrn_radiation_wavelength 0.71073
_diffrn_reflns_av_R_equivalents 0.0244
_diffrn_reflns_av_sigmaI/netI 0.0219
_diffrn_reflns_limit_h_max 23
_diffrn_reflns_limit_h_min -23
_diffrn_reflns_limit_k_max 11
_diffrn_reflns_limit_k_min -11
_diffrn_reflns_limit_l_max 19
_diffrn_reflns_limit_l_min -19
_diffrn_reflns_number 18396
_diffrn_reflns_reduction_process
;
;
_diffrn_reflns_theta_full 30.00
_diffrn_reflns_theta_max 30.00
_diffrn_reflns_theta_min 3.89
_exptl_absorpt_coefficient_mu 1.203
_exptl_absorpt_correction_T_max 0.895
_exptl_absorpt_correction_T_min 0.692
_exptl_absorpt_correction_type multi-scan
_exptl_absorpt_process_details
;
CrysAlis RED, Oxford Diffraction Ltd.,
Version 1.171.31.5 (release 28-08-2006 CrysAlis171 .NET)
(compiled Aug 28 2006,13:05:05)
Empirical absorption correction using spherical harmonics,
implemented in SCALE3 ABSPACK scaling algorithm.
;
_exptl_crystal_colour 'dark red'
_exptl_crystal_density_diffrn 1.544
_exptl_crystal_density_method 'Not Measured'
_exptl_crystal_description plate
_exptl_crystal_F_000 852
_exptl_crystal_size_max 0.352
_exptl_crystal_size_mid 0.259
_exptl_crystal_size_min 0.089
_refine_diff_density_max 0.330
_refine_diff_density_min -0.289
_refine_diff_density_rms 0.044
_refine_ls_extinction_method none
_refine_ls_goodness_of_fit_ref 1.041
_refine_ls_hydrogen_treatment mixed
_refine_ls_matrix_type full
_refine_ls_number_parameters 122
_refine_ls_number_reflns 2614
_refine_ls_number_restraints 0
_refine_ls_restrained_S_all 1.041
_refine_ls_R_factor_all 0.0473
_refine_ls_R_factor_gt 0.0293
_refine_ls_shift/su_max 0.000
_refine_ls_shift/su_mean 0.000
_refine_ls_structure_factor_coef Fsqd
_refine_ls_weighting_details 'calc w=1/[\s^2^(Fo^2^)+(0.0483P)^2^] where P=(Fo^2^+2Fc^2^)/3'
_refine_ls_weighting_scheme calc
_refine_ls_wR_factor_gt 0.0761
_refine_ls_wR_factor_ref 0.0856
_reflns_number_gt 1781
_reflns_number_total 2624
_reflns_threshold_expression I>2\s(I)
_cod_data_source_file c1ce05332a.txt
_cod_data_source_block '[Co(NCS)2(pia)2]'
_cod_depositor_comments
;
The following automatic conversions were performed:

'_symmetry_cell_setting' value 'Monoclinic' changed to 'monoclinic'
according to /home/saulius/struct/CIF-dictionaries/cif_core.dic
dictionary named 'cif_core.dic' version 2.4.1 from 2010-06-29.

Automatic conversion script
Id: cif_fix_values 1715 2011-07-08 13:25:40Z adriana 
;
_cod_original_sg_symbol_H-M 'C 2/c'
_cod_database_code 7206505

loop_
_symmetry_equiv_pos_site_id
_symmetry_equiv_pos_as_xyz
1 x,y,z
2 -x,y,1/2-z
3 -x,-y,-z
4 x,-y,1/2+z
5 1/2+x,1/2+y,z
6 1/2-x,1/2+y,1/2-z
7 1/2-x,1/2-y,-z
8 1/2+x,1/2-y,1/2+z

loop_
_atom_site_aniso_label
_atom_site_aniso_U_11
_atom_site_aniso_U_22
_atom_site_aniso_U_33
_atom_site_aniso_U_23
_atom_site_aniso_U_13
_atom_site_aniso_U_12
Co1 0.0474(2) 0.0570(2) 0.0387(2) 0.0000 0.0162(1) 0.0000
S1 0.0482(3) 0.0740(3) 0.0884(4) 0.0142(3) 0.0115(2) -0.0050(2)
O1 0.0598(7) 0.0714(8) 0.0471(6) -0.0045(5) 0.0180(5) 0.0134(6)
N1 0.0574(8) 0.0684(10) 0.0538(8) -0.0044(7) 0.0211(7) -0.0068(7)
N2 0.0487(7) 0.0485(7) 0.0403(6) -0.0025(5) 0.0171(5) -0.0015(5)
N3 0.0624(10) 0.1078(15) 0.0642(11) 0.0029(10) 0.0147(9) 0.0312(10)
C1 0.0472(9) 0.0583(10) 0.0412(7) -0.0004(7) 0.0132(6) 0.0080(7)
C2 0.0463(8) 0.0469(8) 0.0424(7) -0.0047(6) 0.0101(6) -0.0063(7)
C3 0.0605(10) 0.0585(11) 0.0420(8) -0.0022(7) 0.0070(7) -0.0053(8)
C4 0.0807(12) 0.0621(11) 0.0413(8) -0.0037(8) 0.0194(8) -0.0131(9)
C5 0.0886(13) 0.0586(11) 0.0569(10) -0.0096(8) 0.0431(10) -0.0057(9)
C6 0.0615(10) 0.0538(10) 0.0534(9) -0.0012(7) 0.0269(8) 0.0024(7)
C7 0.0475(9) 0.0607(10) 0.0503(9) -0.0027(7) 0.0128(7) 0.0004(7)

loop_
_atom_site_label
_atom_site_type_symbol
_atom_site_thermal_displace_type
_atom_site_fract_x
_atom_site_fract_y
_atom_site_fract_z
_atom_site_occupancy
_atom_site_U_iso_or_equiv
_atom_site_calc_flag
_atom_site_refinement_flags
Co1 Co Uani 0.50000 0.21816(4) 0.25000 1.000 0.0471(1) . .
S1 S Uani 0.26709(3) -0.14946(7) 0.19783(4) 1.000 0.0726(2) . .
O1 O Uani 0.40862(7) 0.40338(15) 0.19847(9) 1.000 0.0592(4) . .
N1 N Uani 0.40389(9) 0.05144(18) 0.21935(11) 1.000 0.0591(5) . .
N2 N Uani 0.49101(8) 0.25184(15) 0.09256(9) 1.000 0.0451(4) . .
N3 N Uani 0.31424(11) 0.5094(3) 0.05935(17) 1.000 0.0794(7) . .
C1 C Uani 0.34674(10) -0.0304(2) 0.20968(11) 1.000 0.0491(5) . .
C2 C Uani 0.42669(9) 0.3443(2) 0.03715(11) 1.000 0.0462(4) . .
C3 C Uani 0.40949(11) 0.3706(2) -0.06709(12) 1.000 0.0559(6) . .
C4 C Uani 0.46072(13) 0.3023(2) -0.11663(13) 1.000 0.0614(6) . .
C5 C Uani 0.52706(13) 0.2110(2) -0.06068(14) 1.000 0.0633(7) . .
C6 C Uani 0.54020(11) 0.1872(2) 0.04437(13) 1.000 0.0542(6) . .
C7 C Uani 0.38116(10) 0.4203(2) 0.10335(13) 1.000 0.0535(5) . .
H3 H Uiso 0.36410 0.43340 -0.10360 1.000 0.0670 calc R
H4 H Uiso 0.45020 0.31810 -0.18720 1.000 0.0740 calc R
H5 H Uiso 0.56300 0.16540 -0.09240 1.000 0.0760 calc R
H6 H Uiso 0.58500 0.12380 0.08210 1.000 0.0650 calc R
H13N H Uiso 0.2970(16) 0.530(3) -0.006(2) 1.000 0.098(8) . .
H23N H Uiso 0.2903(15) 0.561(3) 0.0950(18) 1.000 0.083(7) . .

loop_
_atom_type_symbol
_atom_type_description
_atom_type_scat_dispersion_real
_atom_type_scat_dispersion_imag
_atom_type_scat_source
S S 0.1246 0.1234 'International Tables Vol C Tables 4.2.6.8 and 6.1.1.4'
O O 0.0106 0.0060 'International Tables Vol C Tables 4.2.6.8 and 6.1.1.4'
N N 0.0061 0.0033 'International Tables Vol C Tables 4.2.6.8 and 6.1.1.4'
Co Co 0.3494 0.9721 'International Tables Vol C Tables 4.2.6.8 and 6.1.1.4'
H H 0.0000 0.0000 'International Tables Vol C Tables 4.2.6.8 and 6.1.1.4'
C C 0.0033 0.0016 'International Tables Vol C Tables 4.2.6.8 and 6.1.1.4'

loop_
_geom_angle_atom_site_label_1
_geom_angle_atom_site_label_2
_geom_angle_atom_site_label_3
_geom_angle
_geom_angle_site_symmetry_1
_geom_angle_site_symmetry_3
_geom_angle_publ_flag
O1 Co1 N1 87.99(5) . . yes
O1 Co1 N2 76.22(5) . . yes
O1 Co1 O1 88.43(5) . 2_655 yes
O1 Co1 N1 170.46(5) . 2_655 yes
O1 Co1 N2 92.90(5) . 2_655 yes
N1 Co1 N2 94.82(5) . . yes
O1 Co1 N1 170.46(5) 2_655 . yes
N1 Co1 N1 96.87(6) . 2_655 yes
N1 Co1 N2 95.14(5) . 2_655 yes
O1 Co1 N2 92.90(5) 2_655 . yes
N1 Co1 N2 95.14(5) 2_655 . yes
N2 Co1 N2 164.97(5) . 2_655 yes
O1 Co1 N1 87.99(5) 2_655 2_655 yes
O1 Co1 N2 76.22(5) 2_655 2_655 yes
N1 Co1 N2 94.82(5) 2_655 2_655 yes
Co1 O1 C7 114.71(11) . . yes
Co1 N1 C1 171.96(14) . . yes
Co1 N2 C2 115.21(10) . . yes
Co1 N2 C6 126.49(11) . . yes
C2 N2 C6 118.27(13) . . yes
H13N N3 H23N 116(2) . . no
C7 N3 H13N 122.5(18) . . no
C7 N3 H23N 121.3(16) . . no
S1 C1 N1 178.67(15) . . yes
N2 C2 C3 122.45(15) . . yes
N2 C2 C7 112.25(13) . . yes
C3 C2 C7 125.21(15) . . no
C2 C3 C4 118.87(16) . . no
C3 C4 C5 119.10(16) . . no
C4 C5 C6 119.07(19) . . no
N2 C6 C5 122.22(17) . . yes
O1 C7 N3 121.29(17) . . yes
O1 C7 C2 119.31(15) . . yes
N3 C7 C2 119.36(16) . . yes
C2 C3 H3 121.00 . . no
C4 C3 H3 121.00 . . no
C3 C4 H4 120.00 . . no
C5 C4 H4 120.00 . . no
C4 C5 H5 120.00 . . no
C6 C5 H5 120.00 . . no
N2 C6 H6 119.00 . . no
C5 C6 H6 119.00 . . no

loop_
_geom_bond_atom_site_label_1
_geom_bond_atom_site_label_2
_geom_bond_distance
_geom_bond_site_symmetry_2
_geom_bond_publ_flag
Co1 O1 2.1277(13) . yes
Co1 N1 2.0691(16) . yes
Co1 N2 2.1206(12) . yes
Co1 O1 2.1277(13) 2_655 yes
Co1 N1 2.0691(16) 2_655 yes
Co1 N2 2.1206(12) 2_655 yes
S1 C1 1.6347(18) . yes
O1 C7 1.238(2) . yes
N1 C1 1.153(2) . yes
N2 C2 1.347(2) . yes
N2 C6 1.326(2) . yes
N3 C7 1.324(3) . yes
N3 H23N 0.84(3) . no
N3 H13N 0.86(3) . no
C2 C7 1.498(2) . no
C2 C3 1.374(2) . no
C3 C4 1.378(3) . no
C4 C5 1.366(3) . no
C5 C6 1.391(2) . no
C3 H3 0.9300 . no
C4 H4 0.9300 . no
C5 H5 0.9300 . no
C6 H6 0.9300 . no

loop_
_geom_contact_atom_site_label_1
_geom_contact_atom_site_label_2
_geom_contact_distance
_geom_contact_site_symmetry_2
_geom_contact_publ_flag
S1 C4 3.671(2) 4_555 no
S1 N3 3.528(2) 7_555 no
S1 H23N 2.86(2) 1_545 no
S1 H3 2.8200 7_555 no
S1 H13N 2.68(3) 7_555 no
O1 N1 2.9153(19) . no
O1 N2 2.6221(18) . no
O1 C2 2.3651(19) . no
O1 O1 2.9674(18) 2_655 no
O1 N2 3.0792(17) 2_655 no
O1 C4 3.404(2) 4_565 no
O1 H4 2.7400 4_565 no
N1 O1 2.9153(19) . no
N1 N2 3.085(2) . no
N1 C7 3.389(2) . no
N1 N1 3.096(2) 2_655 no
N1 N2 3.0925(19) 2_655 no
N1 C6 3.252(2) 2_655 no
N2 N1 3.085(2) . no
N2 C7 2.364(2) . no
N2 O1 2.6221(18) . no
N2 N1 3.0925(19) 2_655 no
N2 O1 3.0792(17) 2_655 no
N3 S1 3.528(2) 7_555 no
N1 H6 2.7200 2_655 no
N1 H5 2.6700 3_655 no
N3 H3 2.6900 . no
C1 C4 3.382(2) 4_555 no
C2 C4 3.460(2) 3_665 no
C2 C3 3.560(2) 3_665 no
C3 C2 3.560(2) 3_665 no
C4 C7 3.483(3) 3_665 no
C4 S1 3.671(2) 4_554 no
C4 C2 3.460(2) 3_665 no
C4 C1 3.382(2) 4_554 no
C4 O1 3.404(2) 4_564 no
C5 C6 3.502(2) 3_655 no
C5 C7 3.543(2) 3_665 no
C6 C5 3.502(2) 3_655 no
C6 C6 3.432(2) 3_655 no
C7 C5 3.543(2) 3_665 no
C7 C4 3.483(3) 3_665 no
C1 H6 2.9900 2_655 no
C1 H5 2.7700 3_655 no
C1 H4 3.0200 4_555 no
C1 H13N 3.06(3) 7_555 no
C3 H13N 2.66(3) . no
H3 N3 2.6900 . no
H3 H13N 2.1600 . no
H3 S1 2.8200 7_555 no
H4 O1 2.7400 4_564 no
H4 C1 3.0200 4_554 no
H5 N1 2.6700 3_655 no
H5 C1 2.7700 3_655 no
H6 N1 2.7200 2_655 no
H6 C1 2.9900 2_655 no
H13N C3 2.66(3) . no
H13N H3 2.1600 . no
H13N S1 2.68(3) 7_555 no
H13N C1 3.06(3) 7_555 no
H23N S1 2.86(2) 1_565 no

loop_
_geom_hbond_atom_site_label_D
_geom_hbond_atom_site_label_H
_geom_hbond_atom_site_label_A
_geom_hbond_distance_DH
_geom_hbond_distance_HA
_geom_hbond_distance_DA
_geom_hbond_angle_DHA
_geom_hbond_site_symmetry_A
_geom_hbond_publ_flag
N3 H13N S1 0.86(3) 2.68(3) 3.528(2) 169(2) 7_555 yes
N3 H23N S1 0.84(3) 2.86(2) 3.613(2) 151(2) 1_565 yes
C3 H3 S1 0.9300 2.8200 3.7438(19) 174.00 7_555 yes

loop_
_geom_torsion_atom_site_label_1
_geom_torsion_atom_site_label_2
_geom_torsion_atom_site_label_3
_geom_torsion_atom_site_label_4
_geom_torsion
_geom_torsion_site_symmetry_1
_geom_torsion_publ_flag
N1 Co1 O1 C7 -81.66(12) . no
N2 Co1 O1 C7 13.80(12) . no
O1 Co1 O1 C7 107.18(12) 2_655 no
N2 Co1 O1 C7 -176.70(12) 2_655 no
O1 Co1 N2 C2 -10.80(11) . no
O1 Co1 N2 C6 171.54(14) . no
N1 Co1 N2 C2 75.94(12) . no
N1 Co1 N2 C6 -101.72(14) . no
O1 Co1 N2 C2 -98.46(11) 2_655 no
O1 Co1 N2 C6 83.88(14) 2_655 no
N1 Co1 N2 C2 173.30(11) 2_655 no
N1 Co1 N2 C6 -4.36(14) 2_655 no
Co1 O1 C7 N3 167.83(16) . no
Co1 O1 C7 C2 -14.83(19) . no
Co1 N2 C2 C3 -176.40(13) . no
Co1 N2 C2 C7 7.01(17) . no
C6 N2 C2 C3 1.5(2) . no
C6 N2 C2 C7 -175.13(14) . no
Co1 N2 C6 C5 177.15(13) . no
C2 N2 C6 C5 -0.5(2) . no
C7 C2 C3 C4 174.98(16) . no
N2 C2 C3 C4 -1.2(3) . no
C3 C2 C7 O1 -171.12(17) . no
N2 C2 C7 O1 5.4(2) . no
N2 C2 C7 N3 -177.25(17) . no
C3 C2 C7 N3 6.3(3) . no
C2 C3 C4 C5 -0.2(3) . no
C3 C4 C5 C6 1.1(3) . no
C4 C5 C6 N2 -0.8(3) . no
